data_7229452
loop_
_publ_author_name
'Ma, Xiao-Pan'
'Li, Kun'
'Wu, Si-Yi'
'Liang, Cui'
'SU, Guifa'
'Mo, Dong-Liang'

_publ_section_title
;
 Construction of 2,3-Quaternary Fused Indolines from Alkynyl tethered
 Oximes and Diaryliodonium Salts through A Cascade Strategy of
 N-Arylation/Cycloaddition/[3,3]-Rearrangement
;
_journal_name_full 'Green Chem.'
_journal_paper_doi 10.1039/C7GC02844J
_journal_year 2017
_chemical_formula_sum 'C24 H19 N O2'
_chemical_formula_weight 353.40
_space_group_crystal_system triclinic
_space_group_IT_number 2
_space_group_name_Hall '-P 1'
_space_group_name_H-M_alt 'P -1'
_symmetry_space_group_name_Hall '-P 1'
_symmetry_space_group_name_H-M 'P -1'
_atom_sites_solution_hydrogens mixed
_audit_creation_method SHELXL-2014/7
_audit_update_record
;
2017-09-04 deposited with the CCDC.
2017-10-31 downloaded from the CCDC.
;
_cell_angle_alpha 89.518(7)
_cell_angle_beta 83.330(8)
_cell_angle_gamma 80.219(8)
_cell_formula_units_Z 2
_cell_length_a 9.2362(9)
_cell_length_b 9.2949(8)
_cell_length_c 10.8564(9)
_cell_measurement_reflns_used 3236
_cell_measurement_temperature 293(2)
_cell_measurement_theta_max 27.8310
_cell_measurement_theta_min 3.4330
_cell_volume 912.19(14)
_computing_structure_refinement 'SHELXL-2014/7 (Sheldrick, 2014)'
_diffrn_ambient_temperature 293(2)
_diffrn_measured_fraction_theta_full 0.998
_diffrn_measured_fraction_theta_max 0.910
_diffrn_measurement_device_type 'Bruker APEX-II CCD'
_diffrn_measurement_method '\f and \w scans'
_diffrn_radiation_type MoK\a
_diffrn_radiation_wavelength 0.71073
_diffrn_reflns_av_R_equivalents 0.0265
_diffrn_reflns_av_unetI/netI 0.0336
_diffrn_reflns_Laue_measured_fraction_full 0.998
_diffrn_reflns_Laue_measured_fraction_max 0.910
_diffrn_reflns_limit_h_max 12
_diffrn_reflns_limit_h_min -12
_diffrn_reflns_limit_k_max 12
_diffrn_reflns_limit_k_min -12
_diffrn_reflns_limit_l_max 14
_diffrn_reflns_limit_l_min -14
_diffrn_reflns_number 12054
_diffrn_reflns_point_group_measured_fraction_full 0.998
_diffrn_reflns_point_group_measured_fraction_max 0.910
_diffrn_reflns_theta_full 25.242
_diffrn_reflns_theta_max 28.577
_diffrn_reflns_theta_min 3.316
_exptl_absorpt_coefficient_mu 0.082
_exptl_absorpt_correction_T_max 0.982
_exptl_absorpt_correction_T_min 0.980
_exptl_absorpt_correction_type multi-scan
_exptl_absorpt_process_details SADABS
_exptl_crystal_colour white
_exptl_crystal_density_diffrn 1.287
_exptl_crystal_description block
_exptl_crystal_F_000 372
_exptl_crystal_size_max 0.25
_exptl_crystal_size_mid 0.23
_exptl_crystal_size_min 0.22
_refine_diff_density_max 0.169
_refine_diff_density_min -0.194
_refine_diff_density_rms 0.039
_refine_ls_extinction_method none
_refine_ls_goodness_of_fit_ref 1.052
_refine_ls_hydrogen_treatment constr
_refine_ls_matrix_type full
_refine_ls_number_parameters 244
_refine_ls_number_reflns 4243
_refine_ls_number_restraints 0
_refine_ls_restrained_S_all 1.052
_refine_ls_R_factor_all 0.0695
_refine_ls_R_factor_gt 0.0506
_refine_ls_shift/su_max 0.002
_refine_ls_shift/su_mean 0.000
_refine_ls_structure_factor_coef Fsqd
_refine_ls_weighting_details 'w=1/[\s^2^(Fo^2^)+(0.1000P)^2^+0.1500P] where P=(Fo^2^+2Fc^2^)/3'
_refine_ls_weighting_scheme calc
_refine_ls_wR_factor_gt 0.1608
_refine_ls_wR_factor_ref 0.1822
_reflns_Friedel_coverage 0.000
_reflns_number_gt 3183
_reflns_number_total 4243
_reflns_threshold_expression 'I > 2\s(I)'
_cod_data_source_file c7gc02844j2.cif
_cod_data_source_block 20161123-mdl-mxp-3-135
_cod_depositor_comments
;
The following automatic conversions were performed:

'_exptl_absorpt_correction_type' value 'Multi-scan' changed to
'multi-scan' according to
/home/data/users/saulius/crontab/automatic-downloads/rss-feeds/RSC/lib/dictionaries/cif_core.dic
dictionary named 'cif_core.dic' version 2.4.2 from 2011-04-26.

Automatic conversion script
Id: cif_fix_values 4973 2017-02-22 13:04:09Z antanas 
;
_cod_database_code 7229452
_shelx_shelxl_version_number 2014/7
_shelx_space_group_comment
;
The symmetry employed for this shelxl refinement is uniquely defined
by the following loop, which should always be used as a source of
symmetry information in preference to the above space-group names.
They are only intended as comments.
;

loop_
_space_group_symop_operation_xyz
'x, y, z'
'-x, -y, -z'

loop_
_atom_site_label
_atom_site_type_symbol
_atom_site_fract_x
_atom_site_fract_y
_atom_site_fract_z
_atom_site_U_iso_or_equiv
_atom_site_adp_type
_atom_site_occupancy
_atom_site_site_symmetry_order
_atom_site_calc_flag
_atom_site_refinement_flags_posn
_atom_site_refinement_flags_adp
O1 O 0.33005(14) 0.40812(15) 0.05963(10) 0.0431(3) Uani 1 1 d . .
O2 O 0.57526(14) 0.47662(16) 0.34369(13) 0.0540(4) Uani 1 1 d . .
N1 N 0.11779(16) 0.63092(15) 0.36363(13) 0.0378(3) Uani 1 1 d . .
H1 H 0.0241 0.6339 0.3809 0.045 Uiso 1 1 d R U
C1 C 0.18912(19) 0.38701(18) 0.10138(15) 0.0357(4) Uani 1 1 d . .
C2 C 0.1112(2) 0.33328(19) 0.01476(16) 0.0445(4) Uani 1 1 d . .
H2 H 0.1561 0.3120 -0.0657 0.053 Uiso 1 1 calc R U
C3 C -0.0312(2) 0.3116(2) 0.04752(19) 0.0496(5) Uani 1 1 d . .
H3 H -0.0828 0.2758 -0.0108 0.060 Uiso 1 1 calc R U
C4 C -0.0982(2) 0.3427(2) 0.1666(2) 0.0490(5) Uani 1 1 d . .
H4 H -0.1950 0.3283 0.1889 0.059 Uiso 1 1 calc R U
C5 C -0.0207(2) 0.3954(2) 0.25291(17) 0.0434(4) Uani 1 1 d . .
H5 H -0.0662 0.4151 0.3334 0.052 Uiso 1 1 calc R U
C6 C 0.12365(18) 0.41958(18) 0.22225(14) 0.0344(4) Uani 1 1 d . .
C7 C 0.20125(17) 0.48658(17) 0.31901(14) 0.0327(4) Uani 1 1 d . .
C8 C 0.15735(19) 0.73534(18) 0.27818(15) 0.0364(4) Uani 1 1 d . .
C9 C 0.0838(2) 0.8758(2) 0.26065(19) 0.0463(5) Uani 1 1 d . .
H9 H -0.0071 0.9110 0.3057 0.056 Uiso 1 1 calc R U
C10 C 0.1499(2) 0.9615(2) 0.1741(2) 0.0553(5) Uani 1 1 d . .
H10 H 0.1017 1.0556 0.1605 0.066 Uiso 1 1 calc R U
C11 C 0.2854(2) 0.9115(2) 0.1073(2) 0.0544(5) Uani 1 1 d . .
H11 H 0.3276 0.9722 0.0504 0.065 Uiso 1 1 calc R U
C12 C 0.3589(2) 0.7712(2) 0.12490(17) 0.0441(4) Uani 1 1 d . .
H12 H 0.4505 0.7368 0.0808 0.053 Uiso 1 1 calc R U
C13 C 0.29237(18) 0.68345(18) 0.20970(15) 0.0343(4) Uani 1 1 d . .
C14 C 0.34755(17) 0.53079(18) 0.25310(14) 0.0331(4) Uani 1 1 d . .
C15 C 0.4533(2) 0.5453(2) 0.34708(16) 0.0403(4) Uani 1 1 d . .
H15 H 0.4211 0.6123 0.4118 0.048 Uiso 1 1 calc R U
C16 C 0.42137(19) 0.4195(2) 0.15491(15) 0.0391(4) Uani 1 1 d . .
H16A H 0.5136 0.4470 0.1185 0.047 Uiso 1 1 calc R U
H16B H 0.4445 0.3250 0.1932 0.047 Uiso 1 1 calc R U
C17 C 0.23019(19) 0.38715(19) 0.42730(14) 0.0364(4) Uani 1 1 d . .
H17 H 0.2449 0.4305 0.5007 0.044 Uiso 1 1 calc R U
C18 C 0.2365(2) 0.2442(2) 0.42728(16) 0.0409(4) Uani 1 1 d . .
H18 H 0.2152 0.2021 0.3555 0.049 Uiso 1 1 calc R U
C19 C 0.2738(2) 0.1448(2) 0.52916(16) 0.0409(4) Uani 1 1 d . .
C20 C 0.2820(3) -0.0036(2) 0.5115(2) 0.0614(6) Uani 1 1 d . .
H20 H 0.2660 -0.0386 0.4351 0.074 Uiso 1 1 calc R U
C21 C 0.3135(3) -0.1008(2) 0.6055(2) 0.0764(8) Uani 1 1 d . .
H21 H 0.3172 -0.2001 0.5921 0.092 Uiso 1 1 calc R U
C22 C 0.3391(3) -0.0523(3) 0.7177(2) 0.0651(6) Uani 1 1 d . .
H22 H 0.3606 -0.1181 0.7808 0.078 Uiso 1 1 calc R U
C23 C 0.3331(2) 0.0944(3) 0.73708(19) 0.0568(5) Uani 1 1 d . .
H23 H 0.3518 0.1278 0.8132 0.068 Uiso 1 1 calc R U
C24 C 0.2994(2) 0.1930(2) 0.64415(18) 0.0481(5) Uani 1 1 d . .
H24 H 0.2938 0.2923 0.6588 0.058 Uiso 1 1 calc R U

loop_
_atom_site_aniso_label
_atom_site_aniso_U_11
_atom_site_aniso_U_22
_atom_site_aniso_U_33
_atom_site_aniso_U_23
_atom_site_aniso_U_13
_atom_site_aniso_U_12
O1 0.0407(7) 0.0555(8) 0.0314(6) -0.0054(5) 0.0003(5) -0.0063(6)
O2 0.0392(7) 0.0611(9) 0.0623(9) 0.0016(7) -0.0173(6) -0.0022(6)
N1 0.0358(8) 0.0367(8) 0.0378(7) -0.0035(6) 0.0031(6) -0.0024(6)
C1 0.0383(9) 0.0324(8) 0.0354(8) 0.0013(6) -0.0060(7) -0.0019(7)
C2 0.0592(12) 0.0375(9) 0.0364(9) -0.0019(7) -0.0119(8) -0.0026(8)
C3 0.0583(12) 0.0401(10) 0.0560(11) 0.0008(8) -0.0281(10) -0.0095(9)
C4 0.0403(10) 0.0453(11) 0.0647(12) 0.0050(9) -0.0140(9) -0.0114(8)
C5 0.0396(10) 0.0462(10) 0.0438(9) 0.0002(8) -0.0028(8) -0.0072(8)
C6 0.0358(9) 0.0337(8) 0.0331(8) 0.0016(6) -0.0059(7) -0.0030(7)
C7 0.0316(8) 0.0333(8) 0.0314(7) -0.0006(6) -0.0015(6) -0.0020(6)
C8 0.0389(9) 0.0342(9) 0.0365(8) -0.0027(7) -0.0074(7) -0.0049(7)
C9 0.0442(10) 0.0364(9) 0.0560(11) -0.0046(8) -0.0098(8) 0.0024(8)
C10 0.0671(14) 0.0340(10) 0.0659(13) 0.0072(9) -0.0205(11) -0.0032(9)
C11 0.0672(14) 0.0442(11) 0.0548(11) 0.0137(9) -0.0099(10) -0.0169(10)
C12 0.0476(11) 0.0437(10) 0.0419(9) 0.0044(8) -0.0043(8) -0.0117(8)
C13 0.0348(9) 0.0337(8) 0.0352(8) 0.0000(6) -0.0076(7) -0.0058(7)
C14 0.0319(8) 0.0352(8) 0.0310(7) 0.0013(6) -0.0034(6) -0.0031(6)
C15 0.0423(10) 0.0414(9) 0.0382(8) 0.0035(7) -0.0081(7) -0.0076(8)
C16 0.0329(9) 0.0443(10) 0.0370(8) -0.0025(7) -0.0004(7) -0.0004(7)
C17 0.0395(9) 0.0397(9) 0.0294(7) 0.0018(6) -0.0031(7) -0.0062(7)
C18 0.0498(10) 0.0399(9) 0.0341(8) 0.0033(7) -0.0071(7) -0.0092(8)
C19 0.0422(10) 0.0389(9) 0.0411(9) 0.0056(7) -0.0043(7) -0.0062(7)
C20 0.0962(18) 0.0394(10) 0.0458(10) 0.0001(8) -0.0057(11) -0.0058(11)
C21 0.122(2) 0.0338(10) 0.0645(14) 0.0077(10) -0.0031(14) 0.0062(12)
C22 0.0794(16) 0.0534(13) 0.0558(12) 0.0191(10) -0.0084(11) 0.0073(11)
C23 0.0624(14) 0.0634(13) 0.0470(10) 0.0126(10) -0.0184(10) -0.0098(10)
C24 0.0568(12) 0.0433(10) 0.0487(10) 0.0087(8) -0.0158(9) -0.0153(9)

loop_
_atom_type_symbol
_atom_type_description
_atom_type_scat_dispersion_real
_atom_type_scat_dispersion_imag
_atom_type_scat_source
C C 0.0033 0.0016 'International Tables Vol C Tables 4.2.6.8 and 6.1.1.4'
H H 0.0000 0.0000 'International Tables Vol C Tables 4.2.6.8 and 6.1.1.4'
N N 0.0061 0.0033 'International Tables Vol C Tables 4.2.6.8 and 6.1.1.4'
O O 0.0106 0.0060 'International Tables Vol C Tables 4.2.6.8 and 6.1.1.4'

loop_
_geom_angle_atom_site_label_1
_geom_angle_atom_site_label_2
_geom_angle_atom_site_label_3
_geom_angle
C1 O1 C16 114.62(12)
C8 N1 C7 107.48(13)
O1 C1 C2 116.28(15)
O1 C1 C6 123.09(15)
C2 C1 C6 120.62(17)
C3 C2 C1 120.32(17)
C2 C3 C4 120.11(17)
C3 C4 C5 119.62(18)
C4 C5 C6 121.62(17)
C5 C6 C1 117.71(15)
C5 C6 C7 119.53(14)
C1 C6 C7 122.70(15)
N1 C7 C17 110.25(13)
N1 C7 C6 111.55(13)
C17 C7 C6 112.80(14)
N1 C7 C14 101.11(12)
C17 C7 C14 111.83(12)
C6 C7 C14 108.70(12)
C9 C8 C13 120.56(17)
C9 C8 N1 128.77(17)
C13 C8 N1 110.61(14)
C10 C9 C8 117.87(18)
C11 C10 C9 121.86(18)
C10 C11 C12 120.24(18)
C13 C12 C11 118.37(18)
C12 C13 C8 121.08(16)
C12 C13 C14 130.51(16)
C8 C13 C14 108.25(14)
C16 C14 C15 109.62(14)
C16 C14 C13 117.09(14)
C15 C14 C13 106.86(13)
C16 C14 C7 110.95(13)
C15 C14 C7 110.34(13)
C13 C14 C7 101.64(12)
O2 C15 C14 124.36(17)
O1 C16 C14 112.00(13)
C18 C17 C7 125.91(15)
C17 C18 C19 126.56(17)
C20 C19 C24 117.92(17)
C20 C19 C18 119.05(17)
C24 C19 C18 123.02(17)
C21 C20 C19 121.1(2)
C22 C21 C20 120.5(2)
C21 C22 C23 119.52(19)
C22 C23 C24 120.5(2)
C23 C24 C19 120.52(19)

loop_
_geom_bond_atom_site_label_1
_geom_bond_atom_site_label_2
_geom_bond_distance
O1 C1 1.374(2)
O1 C16 1.424(2)
O2 C15 1.194(2)
N1 C8 1.401(2)
N1 C7 1.484(2)
C1 C2 1.392(2)
C1 C6 1.393(2)
C2 C3 1.371(3)
C3 C4 1.378(3)
C4 C5 1.383(3)
C5 C6 1.392(2)
C6 C7 1.531(2)
C7 C17 1.509(2)
C7 C14 1.570(2)
C8 C9 1.388(2)
C8 C13 1.388(2)
C9 C10 1.382(3)
C10 C11 1.380(3)
C11 C12 1.387(3)
C12 C13 1.384(2)
C13 C14 1.515(2)
C14 C16 1.510(2)
C14 C15 1.514(2)
C17 C18 1.320(2)
C18 C19 1.469(2)
C19 C20 1.383(3)
C19 C24 1.389(3)
C20 C21 1.380(3)
C21 C22 1.363(4)
C22 C23 1.372(3)
C23 C24 1.384(3)
